data_4122371
loop_
_publ_author_name
'Rhine, Melody A.'
'Rodrigues, Andria V.'
'Urbauer, Ramona J Bieber'
'Urbauer, Jeffrey L.'
'Stemmler, Timothy L.'
'Harrop, Todd C.'

_publ_section_title
;
 Proton-Induced Reactivity of NO(-) from a {CoNO}(8) Complex.
;
_journal_issue 36
_journal_name_full 'Journal of the American Chemical Society'
_journal_page_first 12560
_journal_page_last 12563
_journal_paper_doi 10.1021/ja5064444
_journal_volume 136
_journal_year 2014
_chemical_formula_sum 'C18 H13 Cl2 Co N6 O3'
_chemical_formula_weight 491.17
_chemical_name_systematic
; 
 ? 
;
_space_group_IT_number 19
_symmetry_cell_setting orthorhombic
_symmetry_space_group_name_Hall 'P 2ac 2ab'
_symmetry_space_group_name_H-M 'P 21 21 21'
_atom_sites_solution_hydrogens geom
_atom_sites_solution_primary direct
_atom_sites_solution_secondary difmap
_audit_creation_method SHELXL-97
_cell_angle_alpha 90.00
_cell_angle_beta 90.00
_cell_angle_gamma 90.00
_cell_formula_units_Z 4
_cell_length_a 11.086(8)
_cell_length_b 12.066(8)
_cell_length_c 14.350(10)
_cell_measurement_reflns_used 1484
_cell_measurement_temperature 100(2)
_cell_measurement_theta_max 24.624
_cell_measurement_theta_min 2.207
_cell_volume 1920(2)
_computing_structure_refinement 'SHELXL-97 (Sheldrick, 2008)'
_computing_structure_solution 'SHELXS-97 (Sheldrick, 2008)'
_diffrn_ambient_temperature 100(2)
_diffrn_measured_fraction_theta_full 1.000
_diffrn_measured_fraction_theta_max 1.000
_diffrn_measurement_device_type 'BRUKER SMART APEX II'
_diffrn_measurement_method 'OMEGA SCAN'
_diffrn_radiation_monochromator graphite
_diffrn_radiation_source 'fine-focus sealed tube'
_diffrn_radiation_type MoK\a
_diffrn_radiation_wavelength 0.71073
_diffrn_reflns_av_R_equivalents 0.2081
_diffrn_reflns_av_sigmaI/netI 0.1444
_diffrn_reflns_limit_h_max 13
_diffrn_reflns_limit_h_min -13
_diffrn_reflns_limit_k_max 14
_diffrn_reflns_limit_k_min -14
_diffrn_reflns_limit_l_max 17
_diffrn_reflns_limit_l_min -16
_diffrn_reflns_number 18909
_diffrn_reflns_theta_full 25.05
_diffrn_reflns_theta_max 25.05
_diffrn_reflns_theta_min 2.21
_exptl_absorpt_coefficient_mu 1.208
_exptl_absorpt_correction_T_max 0.9421
_exptl_absorpt_correction_T_min 0.8588
_exptl_absorpt_correction_type multi-scan
_exptl_absorpt_process_details 'BRUKER SADABS'
_exptl_crystal_colour red
_exptl_crystal_density_diffrn 1.700
_exptl_crystal_density_method 'not measured'
_exptl_crystal_description plate
_exptl_crystal_F_000 992
_exptl_crystal_size_max 0.13
_exptl_crystal_size_mid 0.10
_exptl_crystal_size_min 0.05
_refine_diff_density_max 0.375
_refine_diff_density_min -0.465
_refine_diff_density_rms 0.080
_refine_ls_abs_structure_details 'Flack H D (1983), Acta Cryst. A39, 876-881'
_refine_ls_abs_structure_Flack 0.10(4)
_refine_ls_extinction_method none
_refine_ls_goodness_of_fit_ref 1.016
_refine_ls_hydrogen_treatment constr
_refine_ls_matrix_type full
_refine_ls_number_parameters 272
_refine_ls_number_reflns 3405
_refine_ls_number_restraints 0
_refine_ls_restrained_S_all 1.016
_refine_ls_R_factor_all 0.1396
_refine_ls_R_factor_gt 0.0753
_refine_ls_shift/su_max 0.000
_refine_ls_shift/su_mean 0.000
_refine_ls_structure_factor_coef Fsqd
_refine_ls_weighting_details 'calc w=1/[\s^2^(Fo^2^)+(0.0400P)^2^+0.0000P] where P=(Fo^2^+2Fc^2^)/3'
_refine_ls_weighting_scheme calc
_refine_ls_wR_factor_gt 0.1195
_refine_ls_wR_factor_ref 0.1406
_reflns_number_gt 2023
_reflns_number_total 3405
_reflns_threshold_expression >2sigma(I)
_cod_data_source_file ja5064444_si_003.cif
_cod_data_source_block j1
_cod_depositor_comments 'Adding full bibliography for 4122370--4122371.cif.'
_cod_original_cell_volume 1919(2)
_cod_original_sg_symbol_H-M P2(1)2(1)2(1)
_cod_database_code 4122371

loop_
_symmetry_equiv_pos_as_xyz
'x, y, z'
'-x+1/2, -y, z+1/2'
'-x, y+1/2, -z+1/2'
'x+1/2, -y+1/2, -z'

loop_
_atom_site_label
_atom_site_type_symbol
_atom_site_fract_x
_atom_site_fract_y
_atom_site_fract_z
_atom_site_U_iso_or_equiv
_atom_site_adp_type
_atom_site_occupancy
_atom_site_symmetry_multiplicity
_atom_site_calc_flag
_atom_site_refinement_flags
Co1 Co 0.76518(10) 0.40945(9) 0.51833(8) 0.0393(3) Uani 1 1 d .
Cl1 Cl 0.8240(3) 0.1285(2) 0.11436(18) 0.0634(8) Uani 1 1 d .
Cl2 Cl 0.5426(2) 0.1666(2) 0.13022(17) 0.0615(8) Uani 1 1 d .
N1 N 0.6375(7) 0.4636(6) 0.5983(5) 0.041(2) Uani 1 1 d .
N2 N 0.6341(6) 0.3700(6) 0.4397(5) 0.0331(18) Uani 1 1 d .
N3 N 0.8590(7) 0.3444(6) 0.4235(5) 0.042(2) Uani 1 1 d .
N4 N 0.9184(6) 0.4407(6) 0.5741(5) 0.0387(19) Uani 1 1 d .
N5 N 0.7762(7) 0.5513(6) 0.4605(5) 0.0412(19) Uani 1 1 d .
N6 N 0.7675(8) 0.2451(7) 0.6512(7) 0.059(2) Uani 1 1 d .
O1 O 0.7556(6) 0.2632(5) 0.5676(4) 0.0509(17) Uani 1 1 d .
O2 O 0.7882(6) 0.3173(7) 0.7103(5) 0.070(2) Uani 1 1 d .
O3 O 0.7628(8) 0.1479(6) 0.6790(5) 0.083(2) Uani 1 1 d .
C1 C 0.6232(10) 0.5087(7) 0.6832(7) 0.048(3) Uani 1 1 d .
H1A H 0.6861 0.5261 0.7256 0.058 Uiso 1 1 calc R
C2 C 0.4984(9) 0.5258(8) 0.6985(7) 0.051(3) Uani 1 1 d .
H2A H 0.4620 0.5574 0.7522 0.062 Uiso 1 1 calc R
C3 C 0.4410(9) 0.4881(7) 0.6209(8) 0.052(3) Uani 1 1 d .
H3A H 0.3562 0.4890 0.6110 0.062 Uiso 1 1 calc R
C4 C 0.5259(8) 0.4483(7) 0.5591(7) 0.042(2) Uani 1 1 d .
C5 C 0.5278(9) 0.3988(7) 0.4685(6) 0.044(2) Uani 1 1 d .
H5A H 0.4570 0.3879 0.4324 0.052 Uiso 1 1 calc R
C6 C 0.6656(8) 0.3124(7) 0.3584(7) 0.036(2) Uani 1 1 d .
C7 C 0.5916(8) 0.2732(8) 0.2906(6) 0.040(2) Uani 1 1 d .
H7A H 0.5070 0.2847 0.2949 0.048 Uiso 1 1 calc R
C8 C 0.6390(9) 0.2163(8) 0.2149(7) 0.047(3) Uani 1 1 d .
C9 C 0.7638(9) 0.2002(7) 0.2077(6) 0.046(2) Uani 1 1 d .
C10 C 0.8410(9) 0.2404(8) 0.2749(7) 0.049(3) Uani 1 1 d .
H10A H 0.9256 0.2294 0.2697 0.058 Uiso 1 1 calc R
C11 C 0.7935(8) 0.2967(7) 0.3498(6) 0.040(2) Uani 1 1 d .
C12 C 0.9768(9) 0.3509(7) 0.4347(7) 0.045(3) Uani 1 1 d .
H12A H 1.0329 0.3209 0.3915 0.054 Uiso 1 1 calc R
C13 C 1.0112(8) 0.4052(8) 0.5152(7) 0.045(2) Uani 1 1 d .
C14 C 1.1227(9) 0.4410(7) 0.5559(6) 0.043(2) Uani 1 1 d .
H14A H 1.2013 0.4286 0.5318 0.052 Uiso 1 1 calc R
C15 C 1.0947(9) 0.4961(8) 0.6356(8) 0.052(3) Uani 1 1 d .
H15A H 1.1510 0.5293 0.6769 0.062 Uiso 1 1 calc R
C16 C 0.9665(9) 0.4959(7) 0.6469(7) 0.047(3) Uani 1 1 d .
H16A H 0.9229 0.5287 0.6968 0.056 Uiso 1 1 calc R
C17 C 0.7933(8) 0.6370(9) 0.4328(6) 0.045(2) Uani 1 1 d .
C18 C 0.8177(10) 0.7504(8) 0.4007(6) 0.064(3) Uani 1 1 d .
H18A H 0.8208 0.8004 0.4545 0.096 Uiso 1 1 calc R
H18B H 0.7533 0.7742 0.3584 0.096 Uiso 1 1 calc R
H18C H 0.8952 0.7523 0.3679 0.096 Uiso 1 1 calc R

loop_
_atom_site_aniso_label
_atom_site_aniso_U_11
_atom_site_aniso_U_22
_atom_site_aniso_U_33
_atom_site_aniso_U_23
_atom_site_aniso_U_13
_atom_site_aniso_U_12
Co1 0.0438(7) 0.0384(6) 0.0357(6) -0.0012(6) -0.0002(6) -0.0006(6)
Cl1 0.0799(19) 0.0690(19) 0.0412(15) -0.0148(13) -0.0002(14) 0.0032(15)
Cl2 0.0743(19) 0.0698(19) 0.0405(16) -0.0089(14) -0.0080(14) -0.0120(15)
N1 0.052(5) 0.033(4) 0.039(5) -0.001(4) 0.007(4) -0.002(4)
N2 0.034(4) 0.037(5) 0.028(4) 0.000(3) -0.006(3) 0.002(3)
N3 0.046(5) 0.041(5) 0.038(5) 0.001(4) 0.013(4) 0.008(4)
N4 0.039(4) 0.042(5) 0.035(4) -0.002(4) -0.011(4) -0.005(4)
N5 0.044(4) 0.041(4) 0.039(5) 0.012(4) -0.002(4) 0.009(4)
N6 0.045(5) 0.039(5) 0.093(8) 0.004(5) 0.010(6) -0.003(5)
O1 0.045(4) 0.074(4) 0.034(3) 0.018(3) 0.003(4) -0.008(4)
O2 0.074(5) 0.072(5) 0.064(5) 0.017(4) -0.004(4) -0.007(5)
O3 0.111(6) 0.068(5) 0.071(5) 0.010(4) 0.004(5) -0.001(6)
C1 0.075(8) 0.036(6) 0.032(6) -0.005(4) 0.001(5) 0.007(6)
C2 0.063(7) 0.040(6) 0.050(7) -0.021(5) 0.017(6) -0.001(5)
C3 0.058(7) 0.034(6) 0.062(8) 0.000(6) 0.010(6) 0.004(5)
C4 0.040(6) 0.036(6) 0.051(6) 0.000(5) 0.003(5) 0.004(5)
C5 0.057(6) 0.032(5) 0.042(6) 0.002(5) -0.004(5) -0.007(5)
C6 0.047(6) 0.029(5) 0.032(6) -0.005(4) 0.010(5) 0.002(4)
C7 0.042(6) 0.043(6) 0.035(6) -0.009(5) 0.002(5) 0.000(5)
C8 0.059(7) 0.040(6) 0.042(6) 0.014(5) -0.012(5) -0.013(5)
C9 0.062(7) 0.046(6) 0.031(5) 0.007(4) 0.002(5) 0.007(6)
C10 0.052(6) 0.048(7) 0.046(7) 0.006(5) 0.004(5) 0.003(5)
C11 0.051(7) 0.042(6) 0.028(5) -0.006(4) 0.003(5) 0.003(5)
C12 0.058(7) 0.032(6) 0.045(6) -0.001(5) 0.017(5) 0.001(5)
C13 0.053(6) 0.038(5) 0.044(6) 0.012(6) -0.002(5) -0.005(5)
C14 0.052(6) 0.034(6) 0.043(6) 0.007(4) -0.008(5) -0.006(5)
C15 0.045(6) 0.050(7) 0.060(8) -0.001(6) -0.006(6) -0.017(5)
C16 0.066(7) 0.036(6) 0.039(6) -0.007(5) -0.007(6) -0.006(5)
C17 0.046(6) 0.063(7) 0.027(5) -0.002(5) 0.004(4) 0.008(5)
C18 0.107(9) 0.048(7) 0.037(6) 0.018(5) -0.005(6) -0.012(6)

loop_
_atom_type_symbol
_atom_type_description
_atom_type_scat_dispersion_real
_atom_type_scat_dispersion_imag
_atom_type_scat_source
C C 0.0033 0.0016 'International Tables Vol C Tables 4.2.6.8 and 6.1.1.4'
H H 0.0000 0.0000 'International Tables Vol C Tables 4.2.6.8 and 6.1.1.4'
N N 0.0061 0.0033 'International Tables Vol C Tables 4.2.6.8 and 6.1.1.4'
O O 0.0106 0.0060 'International Tables Vol C Tables 4.2.6.8 and 6.1.1.4'
Cl Cl 0.1484 0.1585 'International Tables Vol C Tables 4.2.6.8 and 6.1.1.4'
Co Co 0.3494 0.9721 'International Tables Vol C Tables 4.2.6.8 and 6.1.1.4'

loop_
_geom_angle_atom_site_label_1
_geom_angle_atom_site_label_2
_geom_angle_atom_site_label_3
_geom_angle
N5 Co1 N3 91.4(3)
N5 Co1 N2 90.9(3)
N3 Co1 N2 83.6(3)
N5 Co1 O1 175.9(3)
N3 Co1 O1 85.0(3)
N2 Co1 O1 86.9(3)
N5 Co1 N4 87.0(3)
N3 Co1 N4 84.0(3)
N2 Co1 N4 167.3(3)
O1 Co1 N4 94.4(3)
N5 Co1 N1 90.1(3)
N3 Co1 N1 166.5(3)
N2 Co1 N1 83.0(3)
O1 Co1 N1 93.0(3)
N4 Co1 N1 109.5(3)
C1 N1 C4 108.7(8)
C1 N1 Co1 139.5(7)
C4 N1 Co1 111.8(6)
C5 N2 C6 128.7(7)
C5 N2 Co1 116.0(6)
C6 N2 Co1 115.3(6)
C12 N3 C11 128.9(8)
C12 N3 Co1 115.7(7)
C11 N3 Co1 115.4(6)
C16 N4 C13 109.2(8)
C16 N4 Co1 140.5(7)
C13 N4 Co1 109.8(6)
C17 N5 Co1 172.3(8)
O3 N6 O2 117.0(10)
O3 N6 O1 118.6(9)
O2 N6 O1 124.3(8)
N6 O1 Co1 121.5(6)
N1 C1 C2 108.4(9)
C3 C2 C1 106.3(9)
C4 C3 C2 108.9(9)
N1 C4 C3 107.7(9)
N1 C4 C5 114.5(8)
C3 C4 C5 137.7(10)
N2 C5 C4 114.5(8)
C7 C6 N2 128.2(8)
C7 C6 C11 119.2(9)
N2 C6 C11 112.6(8)
C8 C7 C6 120.3(9)
C7 C8 C9 120.0(9)
C7 C8 Cl2 119.2(8)
C9 C8 Cl2 120.8(8)
C10 C9 C8 120.9(9)
C10 C9 Cl1 118.6(8)
C8 C9 Cl1 120.5(8)
C11 C10 C9 118.9(9)
C10 C11 N3 126.3(9)
C10 C11 C6 120.7(9)
N3 C11 C6 113.0(8)
N3 C12 C13 113.8(9)
C12 C13 N4 116.6(8)
C12 C13 C14 136.2(9)
N4 C13 C14 107.1(8)
C15 C14 C13 107.1(9)
C14 C15 C16 108.8(9)
N4 C16 C15 107.8(9)
N5 C17 C18 177.5(10)

loop_
_geom_bond_atom_site_label_1
_geom_bond_atom_site_label_2
_geom_bond_distance
Co1 N5 1.907(8)
Co1 N3 1.884(7)
Co1 N2 1.901(7)
Co1 O1 1.904(6)
Co1 N4 1.915(7)
Co1 N1 1.936(7)
Cl1 C9 1.728(9)
Cl2 C8 1.726(10)
N1 C1 1.343(11)
N1 C4 1.372(11)
N2 C5 1.296(11)
N2 C6 1.401(10)
N3 C12 1.319(11)
N3 C11 1.406(11)
N4 C16 1.348(11)
N4 C13 1.399(11)
N5 C17 1.123(10)
N6 O3 1.239(9)
N6 O2 1.237(10)
N6 O1 1.227(9)
C1 C2 1.416(13)
C2 C3 1.360(13)
C3 C4 1.380(13)
C4 C5 1.431(12)
C6 C7 1.358(11)
C6 C11 1.436(11)
C7 C8 1.388(12)
C8 C9 1.401(13)
C9 C10 1.378(12)
C10 C11 1.376(12)
C12 C13 1.381(11)
C13 C14 1.434(12)
C14 C15 1.357(13)
C15 C16 1.431(13)
C17 C18 1.469(13)
